data_4087496
loop_
_publ_author_name
'Herbert, Myles B.'
'Suslick, Benjamin A.'
'Liu, Peng'
'Zou, Lufeng'
'Dornan, Peter K.'
'Houk, K. N.'
'Grubbs, Robert H.'

_publ_section_title
;
 Cyclometalated Z-Selective Ruthenium Metathesis Catalysts with Modified
 N-Chelating Groups
;
_journal_issue 12
_journal_name_full Organometallics
_journal_page_first 2858
_journal_paper_doi 10.1021/acs.organomet.5b00185
_journal_volume 34
_journal_year 2015
_chemical_absolute_configuration ad
_chemical_formula_moiety 'C32 H44 Cl2 N2 O Ru, 0.5(C4 H10 O)'
_chemical_formula_sum 'C34 H49 Cl2 N2 O1.5 Ru'
_chemical_formula_weight 681.72
_space_group_crystal_system monoclinic
_space_group_IT_number 4
_space_group_name_Hall 'P 2yb'
_space_group_name_H-M_alt 'P 1 21 1'
_atom_sites_solution_hydrogens geom
_atom_sites_solution_primary direct
_audit_creation_date 2014-08-22
_audit_creation_method
;
Olex2 1.2
(compiled 2014.07.22 svn.r2960 for OlexSys, GUI svn.r4862,
 SHELXL-2014,
 and manual edit
;
_cell_angle_alpha 90
_cell_angle_beta 90.6059(9)
_cell_angle_gamma 90
_cell_formula_units_Z 4
_cell_length_a 17.9034(5)
_cell_length_b 10.1304(3)
_cell_length_c 18.8525(5)
_cell_measurement_reflns_used 9594
_cell_measurement_temperature 100
_cell_measurement_theta_max 78.80
_cell_measurement_theta_min 2.47
_cell_volume 3419.06(17)
_computing_cell_refinement 'SAINT V8.34A (Bruker-AXS, 2007)'
_computing_data_collection 'APEX2 2014.7-1 (Bruker-AXS, 2007)'
_computing_data_reduction 'SAINT V8.34A (Bruker-AXS, 2007)'
_computing_molecular_graphics 'DIAMOND 3 (Crystal Impact, 1999)'
_computing_publication_material 'Olex2 (Dolomanov et al., 2009)'
_computing_structure_refinement 'SHELXL-2014/6 (Sheldrick, 2014)'
_computing_structure_solution 'XT-2014/3 (Sheldrick, 2012)'
_diffrn_ambient_temperature 100
_diffrn_measured_fraction_theta_full 1.000
_diffrn_measured_fraction_theta_max 0.982
_diffrn_measurement_device_type 'Bruker Kappa Duo Photon 100 CMOS'
_diffrn_measurement_method '\f and \w scans'
_diffrn_radiation_monochromator 'Incoatech ImuS multilayer optics'
_diffrn_radiation_type CuK\a
_diffrn_radiation_wavelength 1.54178
_diffrn_reflns_av_R_equivalents 0.0358
_diffrn_reflns_av_unetI/netI 0.0361
_diffrn_reflns_Laue_measured_fraction_full 1.000
_diffrn_reflns_Laue_measured_fraction_max 0.982
_diffrn_reflns_limit_h_max 22
_diffrn_reflns_limit_h_min -22
_diffrn_reflns_limit_k_max 11
_diffrn_reflns_limit_k_min -12
_diffrn_reflns_limit_l_max 23
_diffrn_reflns_limit_l_min -23
_diffrn_reflns_number 59079
_diffrn_reflns_point_group_measured_fraction_full 0.985
_diffrn_reflns_point_group_measured_fraction_max 0.947
_diffrn_reflns_theta_full 67.500
_diffrn_reflns_theta_max 78.945
_diffrn_reflns_theta_min 2.344
_diffrn_source 'ImuS micro-focus sealed tube'
_diffrn_source_current 1
_diffrn_source_power 0.05
_diffrn_source_voltage 50
_diffrn_standards_number 0
_exptl_absorpt_coefficient_mu 5.366
_exptl_absorpt_correction_T_max 0.6688
_exptl_absorpt_correction_T_min 0.4920
_exptl_absorpt_correction_type multi-scan
_exptl_absorpt_process_details
;
SADABS-2014/3 (Bruker,2014) was used for absorption correction.
wR2(int) was 0.0889 before and 0.0737 after correction.
The Ratio of minimum to maximum transmission is 0.7356.
The \l/2 correction factor is 0.00150.
;
_exptl_crystal_colour green
_exptl_crystal_colour_primary green
_exptl_crystal_density_diffrn 1.324
_exptl_crystal_description block
_exptl_crystal_F_000 1428
_exptl_crystal_size_max 0.31
_exptl_crystal_size_mid 0.25
_exptl_crystal_size_min 0.21
_refine_diff_density_max 0.767
_refine_diff_density_min -0.526
_refine_diff_density_rms 0.064
_refine_ls_abs_structure_details
;
 Flack x determined using 6084 quotients [(I+)-(I-)]/[(I+)+(I-)]
 (Parsons, Flack and Wagner, Acta Cryst. B69 (2013) 249-259).
 At room temperature these crystals are badly disordered
(the cyclic alkyl group bonded to an N atom) in space group P4(3).
Cooling them results in a phase transition to space group P2(1).
This transition is accompanied by twinning in all cases but this
specific crystal.
;
_refine_ls_abs_structure_Flack 0.056(3)
_refine_ls_extinction_method none
_refine_ls_goodness_of_fit_ref 1.122
_refine_ls_hydrogen_treatment constr
_refine_ls_matrix_type full
_refine_ls_number_parameters 746
_refine_ls_number_reflns 13984
_refine_ls_number_restraints 1
_refine_ls_restrained_S_all 1.122
_refine_ls_R_factor_all 0.0263
_refine_ls_R_factor_gt 0.0255
_refine_ls_shift/su_max 0.001
_refine_ls_shift/su_mean 0.000
_refine_ls_structure_factor_coef Fsqd
_refine_ls_weighting_details 'w=1/[\s^2^(Fo^2^)+(0.0092P)^2^+2.6010P] where P=(Fo^2^+2Fc^2^)/3'
_refine_ls_weighting_scheme calc
_refine_ls_wR_factor_gt 0.0600
_refine_ls_wR_factor_ref 0.0603
_reflns_Friedel_coverage 0.823
_reflns_Friedel_fraction_full 0.968
_reflns_Friedel_fraction_max 0.907
_reflns_number_gt 13728
_reflns_number_total 13984
_reflns_threshold_expression 'I > 2\s(I)'
_cod_data_source_file om5b00185_si_003.cif
_cod_data_source_block p14001
_cod_original_formula_sum 'C34 H49 Cl2 N2 O1.50 Ru'
_cod_database_code 4087496
_shelxl_version_number 2014/6
_shelx_space_group_comment
;
The symmetry employed for this shelxl refinement is uniquely defined
by the following loop, which should always be used as a source of
symmetry information in preference to the above space-group names.
They are only intended as comments.
;
_shelx_estimated_absorpt_t_max 0.399
_shelx_estimated_absorpt_t_min 0.287
_refine_ls_abs_structure_hooft 0.041(3)
_olex2_refinement_description
;
1. Fixed Uiso
 At 1.2 times of:
  All C(H) groups, All C(H,H) groups
 At 1.5 times of:
  All C(H,H,H) groups
2.a Ternary CH refined with riding coordinates:
 C5(H5), C8(H8), C10(H10), C30(H30), C5B(H5B), C8B(H8B), C10B(H10B), C30B(H30B)
2.b Secondary CH2 refined with riding coordinates:
 C2(H2A,H2B), C3(H3A,H3B), C4(H4A,H4B), C6(H6A,H6B), C7(H7A,H7B), C9(H9A,H9B),
 C2B(H2BA,H2BB), C3B(H3BA,H3BB), C4B(H4BA,H4BB), C6B(H6BA,H6BB), C7B(H7BA,H7BB),
  C9B(H9BA,H9BB), C34(H34A,H34B), C35(H35A,H35B)
2.c Aromatic/amide H refined with riding coordinates:
 C16(H16), C18(H18), C23(H23), C25(H25), C26(H26), C27(H27), C28(H28),
 C16B(H16B), C18B(H18B), C23B(H23B), C25B(H25B), C26B(H26B), C27B(H27B),
 C28B(H28B)
2.d Idealised Me refined as rotating group:
 C12(H12A,H12B,H12C), C13(H13A,H13B,H13C), C20(H20A,H20B,H20C), C21(H21A,H21B,
 H21C), C22(H22A,H22B,H22C), C31(H31A,H31B,H31C), C32(H32A,H32B,H32C),
 C12B(H12D,H12E,H12F), C13B(H13D,H13E,H13F), C20B(H20D,H20E,H20F), C21B(H21D,
 H21E,H21F), C22B(H22D,H22E,H22F), C31B(H31D,H31E,H31F), C32B(H32D,H32E,H32F),
 C33(H33A,H33B,H33C), C36(H36A,H36B,H36C)
;
_olex2_submission_special_instructions 'No special instructions were received'

loop_
_space_group_symop_operation_xyz
'x, y, z'
'-x, y+1/2, -z'

loop_
_atom_site_label
_atom_site_type_symbol
_atom_site_fract_x
_atom_site_fract_y
_atom_site_fract_z
_atom_site_U_iso_or_equiv
_atom_site_adp_type
_atom_site_occupancy
_atom_site_site_symmetry_order
_atom_site_calc_flag
_atom_site_refinement_flags_posn
Ru1 Ru 0.66533(2) 0.61491(3) 0.43936(2) 0.01088(6) Uani 1 1 d .
Cl1 Cl 0.57298(5) 0.72272(10) 0.37247(4) 0.01855(18) Uani 1 1 d .
Cl2 Cl 0.73721(5) 0.43674(9) 0.47972(5) 0.01886(18) Uani 1 1 d .
O1 O 0.57842(14) 0.5335(3) 0.51053(13) 0.0150(5) Uani 1 1 d .
N1 N 0.74937(17) 0.6147(4) 0.30982(15) 0.0197(6) Uani 1 1 d .
N2 N 0.79356(17) 0.7736(3) 0.37523(16) 0.0163(7) Uani 1 1 d .
C1 C 0.7423(2) 0.6771(4) 0.37264(18) 0.0141(7) Uani 1 1 d .
C2 C 0.8109(2) 0.6663(5) 0.2673(2) 0.0276(10) Uani 1 1 d .
H2A H 0.7927 0.6986 0.2207 0.033 Uiso 1 1 calc R
H2B H 0.8494 0.5978 0.2596 0.033 Uiso 1 1 calc R
C3 C 0.8414(3) 0.7778(5) 0.3117(2) 0.0302(10) Uani 1 1 d .
H3A H 0.8945 0.7630 0.3244 0.036 Uiso 1 1 calc R
H3B H 0.8365 0.8633 0.2866 0.036 Uiso 1 1 calc R
C4 C 0.7111(2) 0.4905(4) 0.29282(19) 0.0226(9) Uani 1 1 d .
H4A H 0.6903 0.4545 0.3372 0.027 Uiso 1 1 calc R
H4B H 0.7489 0.4268 0.2759 0.027 Uiso 1 1 calc R
C5 C 0.6484(2) 0.4971(5) 0.2377(2) 0.0233(9) Uani 1 1 d .
H5 H 0.6137 0.5686 0.2533 0.028 Uiso 1 1 calc R
C6 C 0.6028(3) 0.3653(5) 0.2387(2) 0.0321(11) Uani 1 1 d .
H6A H 0.6306 0.3003 0.2680 0.038 Uiso 1 1 calc R
H6B H 0.5546 0.3822 0.2624 0.038 Uiso 1 1 calc R
C7 C 0.5860(2) 0.3016(5) 0.1648(2) 0.0278(10) Uani 1 1 d .
H7A H 0.6062 0.2107 0.1642 0.033 Uiso 1 1 calc R
H7B H 0.5312 0.2960 0.1576 0.033 Uiso 1 1 calc R
C8 C 0.6197(2) 0.3796(5) 0.1040(2) 0.0254(8) Uani 1 1 d .
H8 H 0.6084 0.3443 0.0556 0.030 Uiso 1 1 calc R
C9 C 0.6015(2) 0.5271(5) 0.1148(2) 0.0285(10) Uani 1 1 d .
H9A H 0.5542 0.5438 0.1400 0.034 Uiso 1 1 calc R
H9B H 0.6049 0.5812 0.0712 0.034 Uiso 1 1 calc R
C10 C 0.6725(2) 0.5315(4) 0.1630(2) 0.0220(8) Uani 1 1 d .
H10 H 0.7026 0.6143 0.1591 0.026 Uiso 1 1 calc R
C11 C 0.7028(2) 0.4121(5) 0.1188(2) 0.0248(9) Uani 1 1 d .
C12 C 0.7514(3) 0.3063(5) 0.1519(3) 0.0345(11) Uani 1 1 d .
H12A H 0.7976 0.3462 0.1703 0.052 Uiso 1 1 calc GR
H12B H 0.7636 0.2399 0.1160 0.052 Uiso 1 1 calc GR
H12C H 0.7245 0.2642 0.1908 0.052 Uiso 1 1 calc GR
C13 C 0.7417(3) 0.4615(6) 0.0520(2) 0.0373(12) Uani 1 1 d .
H13A H 0.7120 0.5326 0.0305 0.056 Uiso 1 1 calc GR
H13B H 0.7464 0.3886 0.0181 0.056 Uiso 1 1 calc GR
H13C H 0.7914 0.4949 0.0646 0.056 Uiso 1 1 calc GR
C14 C 0.80482(19) 0.8664(4) 0.43152(17) 0.0138(7) Uani 1 1 d .
C15 C 0.8545(2) 0.8321(4) 0.48635(19) 0.0184(8) Uani 1 1 d .
C16 C 0.8639(2) 0.9232(5) 0.5414(2) 0.0298(11) Uani 1 1 d .
H16 H 0.8969 0.9026 0.5796 0.036 Uiso 1 1 calc R
C17 C 0.8262(3) 1.0431(6) 0.5418(2) 0.0354(12) Uani 1 1 d .
C18 C 0.7777(3) 1.0725(5) 0.4861(2) 0.0290(10) Uani 1 1 d .
H18 H 0.7515 1.1539 0.4863 0.035 Uiso 1 1 calc R
C19 C 0.7668(2) 0.9858(4) 0.4301(2) 0.0198(8) Uani 1 1 d .
C20 C 0.8938(2) 0.7017(5) 0.4869(2) 0.0306(10) Uani 1 1 d .
H20A H 0.8569 0.6305 0.4902 0.046 Uiso 1 1 calc GR
H20B H 0.9280 0.6974 0.5278 0.046 Uiso 1 1 calc GR
H20C H 0.9222 0.6917 0.4430 0.046 Uiso 1 1 calc GR
C21 C 0.8377(4) 1.1410(8) 0.6013(3) 0.070(2) Uani 1 1 d .
H21A H 0.8226 1.2291 0.5852 0.105 Uiso 1 1 calc GR
H21B H 0.8906 1.1424 0.6153 0.105 Uiso 1 1 calc GR
H21C H 0.8075 1.1150 0.6420 0.105 Uiso 1 1 calc GR
C22 C 0.7133(3) 1.0186(5) 0.3697(3) 0.0333(11) Uani 1 1 d .
H22A H 0.7412 1.0260 0.3255 0.050 Uiso 1 1 calc GR
H22B H 0.6883 1.1026 0.3796 0.050 Uiso 1 1 calc GR
H22C H 0.6759 0.9484 0.3651 0.050 Uiso 1 1 calc GR
C23 C 0.67786(18) 0.7224(4) 0.51660(18) 0.0125(7) Uani 1 1 d .
H23 H 0.7112 0.7953 0.5153 0.015 Uiso 1 1 calc R
C24 C 0.63541(19) 0.6931(4) 0.57979(18) 0.0125(7) Uani 1 1 d .
C25 C 0.6436(2) 0.7606(4) 0.64372(18) 0.0154(7) Uani 1 1 d .
H25 H 0.6775 0.8325 0.6469 0.018 Uiso 1 1 calc R
C26 C 0.6029(2) 0.7244(4) 0.70281(19) 0.0191(8) Uani 1 1 d .
H26 H 0.6090 0.7715 0.7461 0.023 Uiso 1 1 calc R
C27 C 0.55319(19) 0.6194(5) 0.69867(18) 0.0189(7) Uani 1 1 d .
H27 H 0.5260 0.5945 0.7396 0.023 Uiso 1 1 calc R
C28 C 0.5425(2) 0.5499(4) 0.63568(19) 0.0170(8) Uani 1 1 d .
H28 H 0.5084 0.4782 0.6330 0.020 Uiso 1 1 calc R
C29 C 0.58342(19) 0.5889(4) 0.57662(18) 0.0139(8) Uani 1 1 d .
C30 C 0.5172(2) 0.4406(4) 0.4934(2) 0.0195(8) Uani 1 1 d .
H30 H 0.5129 0.3734 0.5320 0.023 Uiso 1 1 calc R
C31 C 0.4443(2) 0.5170(5) 0.4863(2) 0.0262(9) Uani 1 1 d .
H31A H 0.4331 0.5603 0.5314 0.039 Uiso 1 1 calc GR
H31B H 0.4037 0.4560 0.4738 0.039 Uiso 1 1 calc GR
H31C H 0.4490 0.5838 0.4490 0.039 Uiso 1 1 calc GR
C32 C 0.5400(2) 0.3740(5) 0.4256(2) 0.0243(9) Uani 1 1 d .
H32A H 0.5426 0.4397 0.3875 0.036 Uiso 1 1 calc GR
H32B H 0.5031 0.3062 0.4129 0.036 Uiso 1 1 calc GR
H32C H 0.5891 0.3328 0.4323 0.036 Uiso 1 1 calc GR
Ru1B Ru 0.07452(2) 0.88601(3) 0.16524(2) 0.01416(6) Uani 1 1 d .
Cl1B Cl 0.13179(5) 1.02285(11) 0.08229(5) 0.0234(2) Uani 1 1 d .
Cl2B Cl 0.05754(6) 0.68867(10) 0.22626(5) 0.0274(2) Uani 1 1 d .
O1B O 0.00009(15) 0.7999(3) 0.07863(14) 0.0214(6) Uani 1 1 d .
N1B N 0.21134(18) 0.9077(4) 0.24557(17) 0.0242(8) Uani 1 1 d .
N2B N 0.13254(16) 1.0441(3) 0.29256(16) 0.0156(6) Uani 1 1 d .
C1B C 0.1410(2) 0.9553(4) 0.24107(18) 0.0146(7) Uani 1 1 d .
C2B C 0.2559(2) 0.9693(5) 0.3019(2) 0.0297(10) Uani 1 1 d .
H2BA H 0.2983 1.0196 0.2822 0.036 Uiso 1 1 calc R
H2BB H 0.2753 0.9025 0.3357 0.036 Uiso 1 1 calc R
C3B C 0.2000(2) 1.0604(5) 0.3372(2) 0.0244(9) Uani 1 1 d .
H3BA H 0.1907 1.0332 0.3867 0.029 Uiso 1 1 calc R
H3BB H 0.2176 1.1531 0.3368 0.029 Uiso 1 1 calc R
C4B C 0.2457(2) 0.8243(5) 0.1921(2) 0.0257(9) Uani 1 1 d .
H4BA H 0.2887 0.8719 0.1718 0.031 Uiso 1 1 calc R
H4BB H 0.2090 0.8089 0.1533 0.031 Uiso 1 1 calc R
C5B C 0.2726(2) 0.6908(5) 0.2203(2) 0.0217(9) Uani 1 1 d .
H5B H 0.2335 0.6585 0.2537 0.026 Uiso 1 1 calc R
C6B C 0.3475(2) 0.6983(5) 0.2638(2) 0.0255(9) Uani 1 1 d .
H6BA H 0.3699 0.7866 0.2566 0.031 Uiso 1 1 calc R
H6BB H 0.3359 0.6899 0.3149 0.031 Uiso 1 1 calc R
C7B C 0.4067(2) 0.5921(4) 0.2447(2) 0.0243(9) Uani 1 1 d .
H7BA H 0.4545 0.6366 0.2340 0.029 Uiso 1 1 calc R
H7BB H 0.4152 0.5344 0.2864 0.029 Uiso 1 1 calc R
C8B C 0.3838(2) 0.5075(4) 0.1819(2) 0.0199(8) Uani 1 1 d .
H8B H 0.4207 0.4381 0.1684 0.024 Uiso 1 1 calc R
C9B C 0.3028(2) 0.4567(5) 0.1939(2) 0.0243(9) Uani 1 1 d .
H9BA H 0.2893 0.3776 0.1657 0.029 Uiso 1 1 calc R
H9BB H 0.2893 0.4459 0.2443 0.029 Uiso 1 1 calc R
C10B C 0.2773(2) 0.5891(4) 0.1605(2) 0.0216(9) Uani 1 1 d .
H10B H 0.2315 0.5829 0.1298 0.026 Uiso 1 1 calc R
C11B C 0.3523(2) 0.5909(4) 0.11931(19) 0.0229(9) Uani 1 1 d .
C12B C 0.3460(3) 0.5106(6) 0.0510(2) 0.0365(12) Uani 1 1 d .
H12D H 0.3200 0.4275 0.0606 0.055 Uiso 1 1 calc GR
H12E H 0.3961 0.4916 0.0332 0.055 Uiso 1 1 calc GR
H12F H 0.3179 0.5611 0.0153 0.055 Uiso 1 1 calc GR
C13B C 0.3913(3) 0.7207(5) 0.1015(2) 0.0315(10) Uani 1 1 d .
H13D H 0.3585 0.7743 0.0711 0.047 Uiso 1 1 calc GR
H13E H 0.4379 0.7021 0.0767 0.047 Uiso 1 1 calc GR
H13F H 0.4024 0.7689 0.1455 0.047 Uiso 1 1 calc GR
C14B C 0.06776(18) 1.1196(4) 0.30887(17) 0.0148(7) Uani 1 1 d .
C15B C 0.0167(2) 1.0671(4) 0.35683(19) 0.0187(8) Uani 1 1 d .
C16B C -0.0442(2) 1.1446(5) 0.3753(2) 0.0290(11) Uani 1 1 d .
H16B H -0.0802 1.1098 0.4068 0.035 Uiso 1 1 calc R
C17B C -0.0536(2) 1.2701(6) 0.3490(2) 0.0341(11) Uani 1 1 d .
C18B C -0.0023(3) 1.3201(5) 0.3010(2) 0.0316(10) Uani 1 1 d .
H18B H -0.0092 1.4062 0.2822 0.038 Uiso 1 1 calc R
C19B C 0.0598(2) 1.2447(4) 0.2800(2) 0.0207(8) Uani 1 1 d .
C20B C 0.0280(3) 0.9311(5) 0.3875(2) 0.0297(10) Uani 1 1 d .
H20D H 0.0280 0.8659 0.3491 0.045 Uiso 1 1 calc GR
H20E H -0.0125 0.9112 0.4204 0.045 Uiso 1 1 calc GR
H20F H 0.0760 0.9277 0.4130 0.045 Uiso 1 1 calc GR
C21B C -0.1180(3) 1.3526(7) 0.3754(4) 0.0592(19) Uani 1 1 d .
H21D H -0.1653 1.3094 0.3629 0.089 Uiso 1 1 calc GR
H21E H -0.1163 1.4401 0.3533 0.089 Uiso 1 1 calc GR
H21F H -0.1141 1.3618 0.4270 0.089 Uiso 1 1 calc GR
C22B C 0.1154(3) 1.2989(5) 0.2279(2) 0.0313(10) Uani 1 1 d .
H22D H 0.1651 1.3016 0.2501 0.047 Uiso 1 1 calc GR
H22E H 0.1005 1.3883 0.2138 0.047 Uiso 1 1 calc GR
H22F H 0.1166 1.2420 0.1859 0.047 Uiso 1 1 calc GR
C23B C -0.0132(2) 0.9725(4) 0.18279(18) 0.0164(7) Uani 1 1 d .
H23B H -0.0153 1.0408 0.2173 0.020 Uiso 1 1 calc R
C24B C -0.0795(2) 0.9341(4) 0.14262(19) 0.0160(7) Uani 1 1 d .
C25B C -0.1500(2) 0.9860(4) 0.1570(2) 0.0220(8) Uani 1 1 d .
H25B H -0.1554 1.0521 0.1924 0.026 Uiso 1 1 calc R
C26B C -0.2124(2) 0.9410(5) 0.1196(2) 0.0277(9) Uani 1 1 d .
H26B H -0.2604 0.9757 0.1297 0.033 Uiso 1 1 calc R
C27B C -0.2042(2) 0.8456(5) 0.0678(2) 0.0307(10) Uani 1 1 d .
H27B H -0.2472 0.8144 0.0430 0.037 Uiso 1 1 calc R
C28B C -0.1343(2) 0.7941(5) 0.0510(2) 0.0262(9) Uani 1 1 d .
H28B H -0.1290 0.7294 0.0149 0.031 Uiso 1 1 calc R
C29B C -0.0725(2) 0.8404(4) 0.0888(2) 0.0204(8) Uani 1 1 d .
C30B C 0.0177(2) 0.7156(5) 0.0177(2) 0.0259(9) Uani 1 1 d .
H30B H -0.0205 0.6439 0.0137 0.031 Uiso 1 1 calc R
C31B C 0.0168(3) 0.7962(5) -0.0494(2) 0.0369(11) Uani 1 1 d .
H31D H -0.0320 0.8390 -0.0550 0.055 Uiso 1 1 calc GR
H31E H 0.0257 0.7384 -0.0901 0.055 Uiso 1 1 calc GR
H31F H 0.0559 0.8636 -0.0467 0.055 Uiso 1 1 calc GR
C32B C 0.0935(3) 0.6545(5) 0.0333(2) 0.0319(11) Uani 1 1 d .
H32D H 0.1309 0.7245 0.0386 0.048 Uiso 1 1 calc GR
H32E H 0.1075 0.5963 -0.0059 0.048 Uiso 1 1 calc GR
H32F H 0.0911 0.6032 0.0773 0.048 Uiso 1 1 calc GR
O2 O 0.49393(16) 0.0013(3) 0.13964(14) 0.0248(6) Uani 1 1 d .
C33 C 0.5888(3) -0.1162(7) 0.2009(2) 0.0375(11) Uani 1 1 d .
H33A H 0.6339 -0.1696 0.1947 0.056 Uiso 1 1 calc GR
H33B H 0.5501 -0.1696 0.2234 0.056 Uiso 1 1 calc GR
H33C H 0.6005 -0.0399 0.2310 0.056 Uiso 1 1 calc GR
C34 C 0.5610(2) -0.0688(5) 0.1292(2) 0.0283(10) Uani 1 1 d .
H34A H 0.5986 -0.0108 0.1071 0.034 Uiso 1 1 calc R
H34B H 0.5519 -0.1451 0.0974 0.034 Uiso 1 1 calc R
C35 C 0.4652(3) 0.0567(5) 0.0761(2) 0.0298(10) Uani 1 1 d .
H35A H 0.4552 -0.0139 0.0409 0.036 Uiso 1 1 calc R
H35B H 0.5020 0.1186 0.0557 0.036 Uiso 1 1 calc R
C36 C 0.3936(3) 0.1291(6) 0.0926(2) 0.0357(11) Uani 1 1 d .
H36A H 0.3752 0.1740 0.0498 0.054 Uiso 1 1 calc GR
H36B H 0.4032 0.1945 0.1300 0.054 Uiso 1 1 calc GR
H36C H 0.3560 0.0659 0.1088 0.054 Uiso 1 1 calc GR

loop_
_atom_site_aniso_label
_atom_site_aniso_U_11
_atom_site_aniso_U_22
_atom_site_aniso_U_33
_atom_site_aniso_U_23
_atom_site_aniso_U_13
_atom_site_aniso_U_12
Ru1 0.01023(11) 0.01186(13) 0.01056(11) -0.00173(10) 0.00072(8) -0.00071(10)
Cl1 0.0166(4) 0.0229(5) 0.0160(4) -0.0007(3) -0.0029(3) 0.0033(3)
Cl2 0.0193(4) 0.0148(5) 0.0225(4) 0.0001(3) 0.0010(3) 0.0043(3)
O1 0.0132(12) 0.0168(15) 0.0152(12) -0.0031(10) 0.0037(9) -0.0074(10)
N1 0.0208(14) 0.0260(18) 0.0125(13) -0.0054(14) 0.0048(11) -0.0055(16)
N2 0.0166(15) 0.0201(18) 0.0123(14) -0.0020(12) 0.0033(11) -0.0044(13)
C1 0.0161(17) 0.0146(19) 0.0115(15) -0.0011(13) -0.0027(13) 0.0028(14)
C2 0.027(2) 0.037(3) 0.0188(18) -0.0082(17) 0.0079(16) -0.0117(19)
C3 0.036(2) 0.036(3) 0.0185(19) -0.0070(18) 0.0121(17) -0.015(2)
C4 0.026(2) 0.028(2) 0.0139(17) -0.0050(16) 0.0017(15) -0.0091(17)
C5 0.023(2) 0.027(3) 0.0204(19) -0.0075(17) 0.0015(15) -0.0018(17)
C6 0.033(2) 0.043(3) 0.0201(19) -0.007(2) 0.0022(16) -0.012(2)
C7 0.031(2) 0.028(3) 0.025(2) -0.0092(18) -0.0006(17) -0.0110(19)
C8 0.030(2) 0.027(2) 0.0187(17) -0.0081(18) -0.0042(15) -0.003(2)
C9 0.029(2) 0.032(3) 0.024(2) -0.0047(18) -0.0075(17) 0.0069(19)
C10 0.025(2) 0.020(2) 0.0206(18) -0.0016(16) -0.0013(15) -0.0006(17)
C11 0.026(2) 0.032(3) 0.0161(17) -0.0063(16) 0.0046(14) -0.0013(18)
C12 0.036(3) 0.034(3) 0.033(2) -0.010(2) 0.0002(19) 0.008(2)
C13 0.038(3) 0.054(4) 0.020(2) -0.005(2) 0.0081(18) -0.006(2)
C14 0.0143(15) 0.017(2) 0.0103(14) 0.0009(14) 0.0024(12) -0.0060(14)
C15 0.0159(17) 0.024(2) 0.0156(17) 0.0073(15) 0.0016(14) -0.0078(15)
C16 0.027(2) 0.048(3) 0.0140(17) -0.0025(17) -0.0018(15) -0.019(2)
C17 0.041(3) 0.039(3) 0.026(2) -0.014(2) 0.0147(19) -0.023(2)
C18 0.034(2) 0.018(2) 0.035(2) -0.0067(17) 0.0162(19) -0.0087(17)
C19 0.0208(19) 0.016(2) 0.0227(18) 0.0048(15) 0.0074(15) -0.0053(15)
C20 0.023(2) 0.035(3) 0.034(2) 0.016(2) -0.0057(17) -0.0036(19)
C21 0.092(5) 0.068(5) 0.050(3) -0.037(3) 0.024(3) -0.036(4)
C22 0.027(2) 0.033(3) 0.040(3) 0.016(2) 0.0011(19) 0.002(2)
C23 0.0097(15) 0.0116(19) 0.0161(16) 0.0013(13) 0.0012(12) 0.0003(13)
C24 0.0112(16) 0.014(2) 0.0124(15) 0.0019(13) -0.0001(12) 0.0037(14)
C25 0.0144(17) 0.017(2) 0.0153(16) 0.0004(14) 0.0002(13) -0.0007(14)
C26 0.0234(19) 0.021(2) 0.0126(16) -0.0014(15) 0.0024(14) 0.0021(16)
C27 0.0199(16) 0.020(2) 0.0163(15) 0.0033(16) 0.0043(12) 0.0031(17)
C28 0.0129(17) 0.019(2) 0.0186(17) 0.0047(15) 0.0043(13) -0.0004(15)
C29 0.0143(16) 0.016(2) 0.0118(15) 0.0008(13) 0.0013(12) 0.0021(14)
C30 0.0186(18) 0.018(2) 0.0221(18) -0.0043(15) 0.0042(14) -0.0081(15)
C31 0.0160(19) 0.030(3) 0.032(2) -0.0094(18) 0.0025(16) -0.0050(17)
C32 0.0212(18) 0.024(2) 0.0273(19) -0.0121(18) 0.0058(15) -0.0119(18)
Ru1B 0.01681(13) 0.01417(15) 0.01141(11) -0.00150(10) -0.00337(9) 0.00409(11)
Cl1B 0.0245(5) 0.0292(6) 0.0166(4) 0.0050(4) 0.0024(3) 0.0039(4)
Cl2B 0.0430(6) 0.0152(5) 0.0239(4) 0.0025(4) -0.0086(4) 0.0010(4)
O1B 0.0228(14) 0.0231(16) 0.0183(13) -0.0066(11) -0.0064(11) 0.0032(12)
N1B 0.0187(15) 0.034(2) 0.0198(15) -0.0112(15) -0.0075(12) 0.0142(15)
N2B 0.0087(14) 0.0193(18) 0.0189(15) -0.0055(13) -0.0033(11) 0.0009(12)
C1B 0.0149(17) 0.018(2) 0.0113(15) -0.0007(14) -0.0020(13) 0.0048(15)
C2B 0.0157(19) 0.034(3) 0.039(2) -0.018(2) -0.0066(17) 0.0038(18)
C3B 0.0149(18) 0.031(2) 0.027(2) -0.0144(18) -0.0084(15) 0.0052(16)
C4B 0.028(2) 0.030(3) 0.0189(18) -0.0049(17) -0.0020(15) 0.0153(18)
C5B 0.0211(19) 0.028(3) 0.0155(17) -0.0008(16) -0.0009(14) 0.0082(17)
C6B 0.026(2) 0.031(3) 0.0195(18) -0.0047(17) -0.0044(15) 0.0101(18)
C7B 0.0217(18) 0.025(3) 0.0266(19) -0.0010(17) -0.0063(15) 0.0063(17)
C8B 0.0145(17) 0.021(2) 0.0247(19) -0.0016(16) 0.0032(14) 0.0038(15)
C9B 0.0204(19) 0.025(2) 0.028(2) 0.0005(17) 0.0034(16) 0.0023(17)
C10B 0.0192(18) 0.024(3) 0.0211(18) -0.0019(16) -0.0027(14) 0.0036(16)
C11B 0.027(2) 0.026(3) 0.0163(17) 0.0001(16) 0.0028(14) 0.0062(17)
C12B 0.048(3) 0.040(3) 0.022(2) -0.0058(19) -0.0011(19) 0.014(2)
C13B 0.034(2) 0.030(3) 0.031(2) 0.0055(19) 0.0107(18) 0.005(2)
C14B 0.0118(14) 0.0180(19) 0.0145(14) -0.0067(15) -0.0017(11) 0.0008(16)
C15B 0.0139(17) 0.026(2) 0.0163(16) -0.0056(15) -0.0014(13) -0.0048(15)
C16B 0.0151(17) 0.049(3) 0.0229(19) -0.0084(19) 0.0027(14) 0.0002(18)
C17B 0.020(2) 0.049(3) 0.033(2) -0.014(2) -0.0028(17) 0.013(2)
C18B 0.035(2) 0.028(3) 0.031(2) -0.0083(19) -0.0105(19) 0.013(2)
C19B 0.0205(19) 0.019(2) 0.0225(18) -0.0061(16) -0.0028(15) -0.0004(16)
C20B 0.032(2) 0.032(3) 0.025(2) 0.0033(18) 0.0035(17) -0.0107(19)
C21B 0.039(3) 0.069(5) 0.069(4) -0.014(3) 0.004(3) 0.030(3)
C22B 0.039(3) 0.024(3) 0.031(2) 0.0089(19) 0.0015(19) -0.004(2)
C23B 0.0186(18) 0.017(2) 0.0131(16) -0.0009(14) -0.0023(13) 0.0009(15)
C24B 0.0185(18) 0.0140(19) 0.0156(16) 0.0015(14) -0.0028(13) 0.0007(14)
C25B 0.0208(19) 0.022(2) 0.0230(19) 0.0050(16) -0.0019(15) 0.0004(16)
C26B 0.0159(19) 0.028(2) 0.039(2) 0.0050(19) -0.0056(17) 0.0001(17)
C27B 0.023(2) 0.028(3) 0.040(2) 0.0031(19) -0.0150(18) -0.0048(17)
C28B 0.031(2) 0.019(2) 0.029(2) -0.0033(17) -0.0108(17) -0.0020(18)
C29B 0.0225(19) 0.021(2) 0.0174(17) 0.0015(15) -0.0054(14) 0.0019(16)
C30B 0.032(2) 0.025(2) 0.0207(19) -0.0099(17) -0.0070(16) 0.0069(18)
C31B 0.047(3) 0.042(3) 0.022(2) -0.006(2) -0.0065(19) 0.006(2)
C32B 0.035(2) 0.030(3) 0.030(2) -0.0153(18) -0.0066(18) 0.0097(19)
O2 0.0304(15) 0.0267(18) 0.0175(13) -0.0012(12) 0.0006(11) 0.0023(13)
C33 0.036(2) 0.043(3) 0.034(2) 0.009(2) 0.0048(19) 0.012(3)
C34 0.028(2) 0.032(3) 0.025(2) -0.0027(18) 0.0031(17) 0.0016(18)
C35 0.039(3) 0.030(3) 0.0198(19) -0.0019(17) -0.0034(17) 0.001(2)
C36 0.041(2) 0.035(3) 0.031(2) -0.010(2) -0.0078(18) 0.002(2)

loop_
_atom_type_symbol
_atom_type_description
_atom_type_scat_dispersion_real
_atom_type_scat_dispersion_imag
_atom_type_scat_source
C C 0.0181 0.0091 'International Tables Vol C Tables 4.2.6.8 and 6.1.1.4'
H H 0.0000 0.0000 'International Tables Vol C Tables 4.2.6.8 and 6.1.1.4'
Cl Cl 0.3639 0.7018 'International Tables Vol C Tables 4.2.6.8 and 6.1.1.4'
N N 0.0311 0.0180 'International Tables Vol C Tables 4.2.6.8 and 6.1.1.4'
O O 0.0492 0.0322 'International Tables Vol C Tables 4.2.6.8 and 6.1.1.4'
Ru Ru 0.0552 3.2960 'International Tables Vol C Tables 4.2.6.8 and 6.1.1.4'

loop_
_geom_angle_atom_site_label_1
_geom_angle_atom_site_label_2
_geom_angle_atom_site_label_3
_geom_angle
Cl2 Ru1 Cl1 156.75(3)
O1 Ru1 Cl1 90.20(7)
O1 Ru1 Cl2 84.46(8)
C1 Ru1 Cl1 90.10(10)
C1 Ru1 Cl2 93.89(11)
C1 Ru1 O1 176.45(13)
C23 Ru1 Cl1 103.36(11)
C23 Ru1 Cl2 97.93(11)
C23 Ru1 O1 79.72(13)
C23 Ru1 C1 103.65(15)
C29 O1 Ru1 111.0(2)
C29 O1 C30 120.1(3)
C30 O1 Ru1 128.8(2)
C1 N1 C2 113.0(3)
C1 N1 C4 123.1(3)
C2 N1 C4 122.6(3)
C1 N2 C3 113.1(3)
C1 N2 C14 126.7(3)
C14 N2 C3 120.2(3)
N1 C1 Ru1 118.8(3)
N2 C1 Ru1 133.6(3)
N2 C1 N1 107.6(3)
N1 C2 H2A 111.1
N1 C2 H2B 111.1
N1 C2 C3 103.5(3)
H2A C2 H2B 109.0
C3 C2 H2A 111.1
C3 C2 H2B 111.1
N2 C3 C2 102.7(3)
N2 C3 H3A 111.2
N2 C3 H3B 111.2
C2 C3 H3A 111.2
C2 C3 H3B 111.2
H3A C3 H3B 109.1
N1 C4 H4A 108.1
N1 C4 H4B 108.1
N1 C4 C5 116.7(4)
H4A C4 H4B 107.3
C5 C4 H4A 108.1
C5 C4 H4B 108.1
C4 C5 H5 106.8
C4 C5 C6 109.6(4)
C6 C5 H5 106.8
C10 C5 C4 115.3(3)
C10 C5 H5 106.8
C10 C5 C6 111.1(3)
C5 C6 H6A 108.3
C5 C6 H6B 108.3
H6A C6 H6B 107.4
C7 C6 C5 115.9(4)
C7 C6 H6A 108.3
C7 C6 H6B 108.3
C6 C7 H7A 109.1
C6 C7 H7B 109.1
H7A C7 H7B 107.8
C8 C7 C6 112.6(4)
C8 C7 H7A 109.1
C8 C7 H7B 109.1
C7 C8 H8 115.2
C7 C8 C9 108.5(4)
C7 C8 C11 111.3(3)
C9 C8 H8 115.2
C9 C8 C11 88.5(3)
C11 C8 H8 115.2
C8 C9 H9A 114.3
C8 C9 H9B 114.3
C8 C9 C10 86.1(3)
H9A C9 H9B 111.4
C10 C9 H9A 114.3
C10 C9 H9B 114.3
C5 C10 C9 107.3(3)
C5 C10 H10 114.7
C5 C10 C11 114.8(4)
C9 C10 H10 114.7
C9 C10 C11 87.3(3)
C11 C10 H10 114.7
C8 C11 C10 85.5(3)
C12 C11 C8 118.1(4)
C12 C11 C10 121.9(3)
C12 C11 C13 107.9(4)
C13 C11 C8 111.5(3)
C13 C11 C10 110.4(4)
C11 C12 H12A 109.5
C11 C12 H12B 109.5
C11 C12 H12C 109.5
H12A C12 H12B 109.5
H12A C12 H12C 109.5
H12B C12 H12C 109.5
C11 C13 H13A 109.5
C11 C13 H13B 109.5
C11 C13 H13C 109.5
H13A C13 H13B 109.5
H13A C13 H13C 109.5
H13B C13 H13C 109.5
C15 C14 N2 117.9(4)
C19 C14 N2 119.5(3)
C19 C14 C15 122.5(4)
C14 C15 C20 121.2(4)
C16 C15 C14 117.0(4)
C16 C15 C20 121.7(4)
C15 C16 H16 119.1
C17 C16 C15 121.8(4)
C17 C16 H16 119.1
C16 C17 C21 121.1(5)
C18 C17 C16 118.9(4)
C18 C17 C21 120.0(6)
C17 C18 H18 119.2
C19 C18 C17 121.5(5)
C19 C18 H18 119.2
C14 C19 C22 120.7(4)
C18 C19 C14 118.2(4)
C18 C19 C22 121.1(4)
C15 C20 H20A 109.5
C15 C20 H20B 109.5
C15 C20 H20C 109.5
H20A C20 H20B 109.5
H20A C20 H20C 109.5
H20B C20 H20C 109.5
C17 C21 H21A 109.5
C17 C21 H21B 109.5
C17 C21 H21C 109.5
H21A C21 H21B 109.5
H21A C21 H21C 109.5
H21B C21 H21C 109.5
C19 C22 H22A 109.5
C19 C22 H22B 109.5
C19 C22 H22C 109.5
H22A C22 H22B 109.5
H22A C22 H22C 109.5
H22B C22 H22C 109.5
Ru1 C23 H23 121.0
C24 C23 Ru1 118.1(3)
C24 C23 H23 121.0
C25 C24 C23 124.0(3)
C25 C24 C29 117.9(3)
C29 C24 C23 118.1(3)
C24 C25 H25 119.5
C26 C25 C24 121.0(4)
C26 C25 H25 119.5
C25 C26 H26 120.0
C25 C26 C27 119.9(3)
C27 C26 H26 120.0
C26 C27 H27 119.4
C26 C27 C28 121.1(3)
C28 C27 H27 119.4
C27 C28 H28 121.0
C27 C28 C29 118.0(4)
C29 C28 H28 121.0
O1 C29 C24 112.5(3)
O1 C29 C28 125.5(3)
C28 C29 C24 122.0(3)
O1 C30 H30 109.7
O1 C30 C31 109.2(3)
O1 C30 C32 105.3(3)
C31 C30 H30 109.7
C32 C30 H30 109.7
C32 C30 C31 113.1(3)
C30 C31 H31A 109.5
C30 C31 H31B 109.5
C30 C31 H31C 109.5
H31A C31 H31B 109.5
H31A C31 H31C 109.5
H31B C31 H31C 109.5
C30 C32 H32A 109.5
C30 C32 H32B 109.5
C30 C32 H32C 109.5
H32A C32 H32B 109.5
H32A C32 H32C 109.5
H32B C32 H32C 109.5
Cl2B Ru1B Cl1B 154.33(4)
O1B Ru1B Cl1B 90.29(8)
O1B Ru1B Cl2B 86.93(8)
C1B Ru1B Cl1B 90.47(11)
C1B Ru1B Cl2B 91.63(12)
C1B Ru1B O1B 178.10(14)
C23B Ru1B Cl1B 102.72(12)
C23B Ru1B Cl2B 101.83(13)
C23B Ru1B O1B 79.40(13)
C23B Ru1B C1B 102.12(16)
C29B O1B Ru1B 109.4(2)
C29B O1B C30B 119.5(3)
C30B O1B Ru1B 131.1(2)
C1B N1B C2B 113.2(3)
C1B N1B C4B 124.3(3)
C4B N1B C2B 121.3(3)
C1B N2B C3B 113.1(3)
C1B N2B C14B 128.2(3)
C14B N2B C3B 118.7(3)
N1B C1B Ru1B 118.2(3)
N2B C1B Ru1B 133.9(3)
N2B C1B N1B 108.0(3)
N1B C2B H2BA 111.2
N1B C2B H2BB 111.2
N1B C2B C3B 102.7(3)
H2BA C2B H2BB 109.1
C3B C2B H2BA 111.2
C3B C2B H2BB 111.2
N2B C3B C2B 102.8(3)
N2B C3B H3BA 111.2
N2B C3B H3BB 111.2
C2B C3B H3BA 111.2
C2B C3B H3BB 111.2
H3BA C3B H3BB 109.1
N1B C4B H4BA 108.8
N1B C4B H4BB 108.8
N1B C4B C5B 114.0(3)
H4BA C4B H4BB 107.7
C5B C4B H4BA 108.8
C5B C4B H4BB 108.8
C4B C5B H5B 106.7
C4B C5B C6B 113.8(4)
C4B C5B C10B 111.0(3)
C6B C5B H5B 106.7
C10B C5B H5B 106.7
C10B C5B C6B 111.4(3)
C5B C6B H6BA 108.5
C5B C6B H6BB 108.5
H6BA C6B H6BB 107.5
C7B C6B C5B 115.3(3)
C7B C6B H6BA 108.5
C7B C6B H6BB 108.5
C6B C7B H7BA 108.9
C6B C7B H7BB 108.9
H7BA C7B H7BB 107.8
C8B C7B C6B 113.2(3)
C8B C7B H7BA 108.9
C8B C7B H7BB 108.9
C7B C8B H8B 115.1
C7B C8B C9B 108.6(3)
C7B C8B C11B 112.3(3)
C9B C8B H8B 115.1
C11B C8B H8B 115.1
C11B C8B C9B 87.6(3)
C8B C9B H9BA 114.4
C8B C9B H9BB 114.4
H9BA C9B H9BB 111.5
C10B C9B C8B 85.8(3)
C10B C9B H9BA 114.4
C10B C9B H9BB 114.4
C5B C10B C9B 107.5(3)
C5B C10B H10B 114.7
C5B C10B C11B 114.4(3)
C9B C10B H10B 114.7
C9B C10B C11B 87.7(3)
C11B C10B H10B 114.7
C8B C11B C10B 85.6(3)
C12B C11B C8B 112.0(4)
C12B C11B C10B 111.0(4)
C12B C11B C13B 107.7(4)
C13B C11B C8B 118.2(4)
C13B C11B C10B 121.2(4)
C11B C12B H12D 109.5
C11B C12B H12E 109.5
C11B C12B H12F 109.5
H12D C12B H12E 109.5
H12D C12B H12F 109.5
H12E C12B H12F 109.5
C11B C13B H13D 109.5
C11B C13B H13E 109.5
C11B C13B H13F 109.5
H13D C13B H13E 109.5
H13D C13B H13F 109.5
H13E C13B H13F 109.5
C15B C14B N2B 118.3(4)
C19B C14B N2B 119.1(3)
C19B C14B C15B 122.5(4)
C14B C15B C20B 120.7(4)
C16B C15B C14B 117.8(4)
C16B C15B C20B 121.5(4)
C15B C16B H16B 119.2
C17B C16B C15B 121.7(4)
C17B C16B H16B 119.2
C16B C17B C18B 119.4(4)
C16B C17B C21B 118.9(5)
C18B C17B C21B 121.6(5)
C17B C18B H18B 119.5
C17B C18B C19B 121.0(5)
C19B C18B H18B 119.5
C14B C19B C18B 117.5(4)
C14B C19B C22B 121.5(4)
C18B C19B C22B 120.9(4)
C15B C20B H20D 109.5
C15B C20B H20E 109.5
C15B C20B H20F 109.5
H20D C20B H20E 109.5
H20D C20B H20F 109.5
H20E C20B H20F 109.5
C17B C21B H21D 109.5
C17B C21B H21E 109.5
C17B C21B H21F 109.5
H21D C21B H21E 109.5
H21D C21B H21F 109.5
H21E C21B H21F 109.5
C19B C22B H22D 109.5
C19B C22B H22E 109.5
C19B C22B H22F 109.5
H22D C22B H22E 109.5
H22D C22B H22F 109.5
H22E C22B H22F 109.5
Ru1B C23B H23B 120.8
C24B C23B Ru1B 118.3(3)
C24B C23B H23B 120.8
C25B C24B C23B 122.2(4)
C29B C24B C23B 118.7(3)
C29B C24B C25B 119.1(3)
C24B C25B H25B 120.0
C26B C25B C24B 120.0(4)
C26B C25B H25B 120.0
C25B C26B H26B 120.1
C27B C26B C25B 119.8(4)
C27B C26B H26B 120.1
C26B C27B H27B 119.2
C26B C27B C28B 121.5(4)
C28B C27B H27B 119.2
C27B C28B H28B 121.0
C29B C28B C27B 117.9(4)
C29B C28B H28B 121.0
O1B C29B C24B 113.4(3)
O1B C29B C28B 125.0(4)
C28B C29B C24B 121.6(4)
O1B C30B H30B 109.2
O1B C30B C31B 110.0(4)
O1B C30B C32B 106.5(3)
C31B C30B H30B 109.2
C31B C30B C32B 112.7(4)
C32B C30B H30B 109.2
C30B C31B H31D 109.5
C30B C31B H31E 109.5
C30B C31B H31F 109.5
H31D C31B H31E 109.5
H31D C31B H31F 109.5
H31E C31B H31F 109.5
C30B C32B H32D 109.5
C30B C32B H32E 109.5
C30B C32B H32F 109.5
H32D C32B H32E 109.5
H32D C32B H32F 109.5
H32E C32B H32F 109.5
C34 O2 C35 112.6(3)
H33A C33 H33B 109.5
H33A C33 H33C 109.5
H33B C33 H33C 109.5
C34 C33 H33A 109.5
C34 C33 H33B 109.5
C34 C33 H33C 109.5
O2 C34 C33 107.9(3)
O2 C34 H34A 110.1
O2 C34 H34B 110.1
C33 C34 H34A 110.1
C33 C34 H34B 110.1
H34A C34 H34B 108.4
O2 C35 H35A 110.0
O2 C35 H35B 110.0
O2 C35 C36 108.6(4)
H35A C35 H35B 108.3
C36 C35 H35A 110.0
C36 C35 H35B 110.0
C35 C36 H36A 109.5
C35 C36 H36B 109.5
C35 C36 H36C 109.5
H36A C36 H36B 109.5
H36A C36 H36C 109.5
H36B C36 H36C 109.5

loop_
_geom_bond_atom_site_label_1
_geom_bond_atom_site_label_2
_geom_bond_distance
Ru1 Cl1 2.3394(9)
Ru1 Cl2 2.3393(9)
Ru1 O1 2.224(2)
Ru1 C1 1.979(4)
Ru1 C23 1.830(4)
O1 C29 1.369(4)
O1 C30 1.478(4)
N1 C1 1.349(5)
N1 C2 1.466(5)
N1 C4 1.467(5)
N2 C1 1.341(5)
N2 C3 1.481(5)
N2 C14 1.430(5)
C2 H2A 0.9900
C2 H2B 0.9900
C2 C3 1.504(6)
C3 H3A 0.9900
C3 H3B 0.9900
C4 H4A 0.9900
C4 H4B 0.9900
C4 C5 1.523(5)
C5 H5 1.0000
C5 C6 1.566(6)
C5 C10 1.519(5)
C6 H6A 0.9900
C6 H6B 0.9900
C6 C7 1.562(5)
C7 H7A 0.9900
C7 H7B 0.9900
C7 C8 1.521(6)
C8 H8 1.0000
C8 C9 1.544(7)
C8 C11 1.547(6)
C9 H9A 0.9900
C9 H9B 0.9900
C9 C10 1.557(6)
C10 H10 1.0000
C10 C11 1.569(6)
C11 C12 1.511(7)
C11 C13 1.529(6)
C12 H12A 0.9800
C12 H12B 0.9800
C12 H12C 0.9800
C13 H13A 0.9800
C13 H13B 0.9800
C13 H13C 0.9800
C14 C15 1.401(5)
C14 C19 1.388(6)
C15 C16 1.398(6)
C15 C20 1.497(7)
C16 H16 0.9500
C16 C17 1.389(8)
C17 C18 1.388(7)
C17 C21 1.510(7)
C18 H18 0.9500
C18 C19 1.385(6)
C19 C22 1.516(6)
C20 H20A 0.9800
C20 H20B 0.9800
C20 H20C 0.9800
C21 H21A 0.9800
C21 H21B 0.9800
C21 H21C 0.9800
C22 H22A 0.9800
C22 H22B 0.9800
C22 H22C 0.9800
C23 H23 0.9500
C23 C24 1.451(5)
C24 C25 1.392(5)
C24 C29 1.408(5)
C25 H25 0.9500
C25 C26 1.387(5)
C26 H26 0.9500
C26 C27 1.389(6)
C27 H27 0.9500
C27 C28 1.392(5)
C28 H28 0.9500
C28 C29 1.396(5)
C30 H30 1.0000
C30 C31 1.523(6)
C30 C32 1.505(5)
C31 H31A 0.9800
C31 H31B 0.9800
C31 H31C 0.9800
C32 H32A 0.9800
C32 H32B 0.9800
C32 H32C 0.9800
Ru1B Cl1B 2.3349(10)
Ru1B Cl2B 2.3280(10)
Ru1B O1B 2.271(3)
Ru1B C1B 1.979(4)
Ru1B C23B 1.832(4)
O1B C29B 1.378(5)
O1B C30B 1.469(5)
N1B C1B 1.351(5)
N1B C2B 1.462(5)
N1B C4B 1.456(5)
N2B C1B 1.333(5)
N2B C3B 1.474(4)
N2B C14B 1.426(5)
C2B H2BA 0.9900
C2B H2BB 0.9900
C2B C3B 1.520(6)
C3B H3BA 0.9900
C3B H3BB 0.9900
C4B H4BA 0.9900
C4B H4BB 0.9900
C4B C5B 1.530(6)
C5B H5B 1.0000
C5B C6B 1.567(5)
C5B C10B 1.531(5)
C6B H6BA 0.9900
C6B H6BB 0.9900
C6B C7B 1.554(6)
C7B H7BA 0.9900
C7B H7BB 0.9900
C7B C8B 1.514(6)
C8B H8B 1.0000
C8B C9B 1.557(5)
C8B C11B 1.553(5)
C9B H9BA 0.9900
C9B H9BB 0.9900
C9B C10B 1.549(6)
C10B H10B 1.0000
C10B C11B 1.559(5)
C11B C12B 1.526(6)
C11B C13B 1.527(6)
C12B H12D 0.9800
C12B H12E 0.9800
C12B H12F 0.9800
C13B H13D 0.9800
C13B H13E 0.9800
C13B H13F 0.9800
C14B C15B 1.398(5)
C14B C19B 1.386(6)
C15B C16B 1.391(6)
C15B C20B 1.507(6)
C16B H16B 0.9500
C16B C17B 1.375(7)
C17B C18B 1.392(7)
C17B C21B 1.512(6)
C18B H18B 0.9500
C18B C19B 1.409(6)
C19B C22B 1.508(6)
C20B H20D 0.9800
C20B H20E 0.9800
C20B H20F 0.9800
C21B H21D 0.9800
C21B H21E 0.9800
C21B H21F 0.9800
C22B H22D 0.9800
C22B H22E 0.9800
C22B H22F 0.9800
C23B H23B 0.9500
C23B C24B 1.455(5)
C24B C25B 1.396(5)
C24B C29B 1.395(5)
C25B H25B 0.9500
C25B C26B 1.391(6)
C26B H26B 0.9500
C26B C27B 1.383(7)
C27B H27B 0.9500
C27B C28B 1.396(7)
C28B H28B 0.9500
C28B C29B 1.391(5)
C30B H30B 1.0000
C30B C31B 1.505(6)
C30B C32B 1.518(6)
C31B H31D 0.9800
C31B H31E 0.9800
C31B H31F 0.9800
C32B H32D 0.9800
C32B H32E 0.9800
C32B H32F 0.9800
O2 C34 1.410(5)
O2 C35 1.415(5)
C33 H33A 0.9800
C33 H33B 0.9800
C33 H33C 0.9800
C33 C34 1.514(6)
C34 H34A 0.9900
C34 H34B 0.9900
C35 H35A 0.9900
C35 H35B 0.9900
C35 C36 1.512(7)
C36 H36A 0.9800
C36 H36B 0.9800
C36 H36C 0.9800

loop_
_geom_torsion_atom_site_label_1
_geom_torsion_atom_site_label_2
_geom_torsion_atom_site_label_3
_geom_torsion_atom_site_label_4
_geom_torsion
Ru1 O1 C29 C24 7.3(4)
Ru1 O1 C29 C28 -172.9(3)
Ru1 O1 C30 C31 -102.3(3)
Ru1 O1 C30 C32 19.5(5)
Ru1 C23 C24 C25 175.1(3)
Ru1 C23 C24 C29 -4.0(4)
Cl1 Ru1 C23 C24 93.8(3)
Cl2 Ru1 C23 C24 -76.8(3)
O1 Ru1 C23 C24 6.0(3)
N1 C2 C3 N2 1.1(5)
N1 C4 C5 C6 -167.3(3)
N1 C4 C5 C10 66.4(5)
N2 C14 C15 C16 -179.1(3)
N2 C14 C15 C20 -1.0(5)
N2 C14 C19 C18 178.8(3)
N2 C14 C19 C22 0.2(5)
C1 Ru1 C23 C24 -172.8(3)
C1 N1 C2 C3 -2.4(5)
C1 N1 C4 C5 110.1(4)
C1 N2 C3 C2 0.4(5)
C1 N2 C14 C15 89.6(5)
C1 N2 C14 C19 -90.4(5)
C2 N1 C1 Ru1 -177.0(3)
C2 N1 C1 N2 2.7(5)
C2 N1 C4 C5 -84.1(5)
C3 N2 C1 Ru1 177.7(3)
C3 N2 C1 N1 -1.9(5)
C3 N2 C14 C15 -90.0(5)
C3 N2 C14 C19 89.9(5)
C4 N1 C1 Ru1 -9.9(5)
C4 N1 C1 N2 169.7(3)
C4 N1 C2 C3 -169.5(4)
C4 C5 C6 C7 -132.9(4)
C4 C5 C10 C9 177.6(4)
C4 C5 C10 C11 82.4(5)
C5 C6 C7 C8 1.5(6)
C5 C10 C11 C8 81.6(4)
C5 C10 C11 C12 -38.9(6)
C5 C10 C11 C13 -167.1(4)
C6 C5 C10 C9 52.1(5)
C6 C5 C10 C11 -43.1(5)
C6 C7 C8 C9 -46.8(5)
C6 C7 C8 C11 49.1(5)
C7 C8 C9 C10 85.4(4)
C7 C8 C11 C10 -83.0(4)
C7 C8 C11 C12 41.0(5)
C7 C8 C11 C13 166.9(4)
C8 C9 C10 C5 -88.9(4)
C8 C9 C10 C11 26.2(3)
C9 C8 C11 C10 26.4(3)
C9 C8 C11 C12 150.4(4)
C9 C8 C11 C13 -83.8(4)
C9 C10 C11 C8 -26.2(3)
C9 C10 C11 C12 -146.7(4)
C9 C10 C11 C13 85.1(4)
C10 C5 C6 C7 -4.3(6)
C11 C8 C9 C10 -26.6(3)
C14 N2 C1 Ru1 -2.0(6)
C14 N2 C1 N1 178.4(4)
C14 N2 C3 C2 -179.9(4)
C14 C15 C16 C17 -0.5(6)
C15 C14 C19 C18 -1.3(5)
C15 C14 C19 C22 -179.9(4)
C15 C16 C17 C18 0.3(6)
C15 C16 C17 C21 -179.3(4)
C16 C17 C18 C19 -0.6(6)
C17 C18 C19 C14 1.1(6)
C17 C18 C19 C22 179.7(4)
C19 C14 C15 C16 1.0(5)
C19 C14 C15 C20 179.0(3)
C20 C15 C16 C17 -178.6(4)
C21 C17 C18 C19 179.0(4)
C23 C24 C25 C26 -177.8(4)
C23 C24 C29 O1 -3.1(5)
C23 C24 C29 C28 177.1(3)
C24 C25 C26 C27 0.1(6)
C25 C24 C29 O1 177.8(3)
C25 C24 C29 C28 -2.1(5)
C25 C26 C27 C28 -0.8(6)
C26 C27 C28 C29 0.1(6)
C27 C28 C29 O1 -178.4(3)
C27 C28 C29 C24 1.3(6)
C29 O1 C30 C31 72.5(4)
C29 O1 C30 C32 -165.7(3)
C29 C24 C25 C26 1.3(5)
C30 O1 C29 C24 -168.4(3)
C30 O1 C29 C28 11.4(5)
Ru1B O1B C29B C24B 7.4(4)
Ru1B O1B C29B C28B -171.9(4)
Ru1B O1B C30B C31B -104.1(4)
Ru1B O1B C30B C32B 18.3(5)
Ru1B C23B C24B C25B 174.0(3)
Ru1B C23B C24B C29B -4.8(5)
Cl1B Ru1B C23B C24B 94.5(3)
Cl2B Ru1B C23B C24B -77.9(3)
O1B Ru1B C23B C24B 6.6(3)
N1B C2B C3B N2B -3.6(5)
N1B C4B C5B C6B -76.9(5)
N1B C4B C5B C10B 156.4(3)
N2B C14B C15B C16B 176.6(3)
N2B C14B C15B C20B -3.1(5)
N2B C14B C19B C18B -175.8(3)
N2B C14B C19B C22B 4.2(5)
C1B Ru1B C23B C24B -172.2(3)
C1B N1B C2B C3B 3.6(5)
C1B N1B C4B C5B -121.9(4)
C1B N2B C3B C2B 2.9(5)
C1B N2B C14B C15B 90.1(5)
C1B N2B C14B C19B -93.5(5)
C2B N1B C1B Ru1B 178.0(3)
C2B N1B C1B N2B -2.0(5)
C2B N1B C4B C5B 71.0(6)
C3B N2B C1B Ru1B 179.3(3)
C3B N2B C1B N1B -0.7(5)
C3B N2B C14B C15B -88.8(4)
C3B N2B C14B C19B 87.6(4)
C4B N1B C1B Ru1B 10.1(6)
C4B N1B C1B N2B -170.0(4)
C4B N1B C2B C3B 172.0(4)
C4B C5B C6B C7B -133.7(4)
C4B C5B C10B C9B -178.5(3)
C4B C5B C10B C11B 85.9(4)
C5B C6B C7B C8B 5.5(5)
C5B C10B C11B C8B 81.1(4)
C5B C10B C11B C12B -167.0(4)
C5B C10B C11B C13B -39.3(5)
C6B C5B C10B C9B 53.5(4)
C6B C5B C10B C11B -42.1(5)
C6B C7B C8B C9B -49.3(5)
C6B C7B C8B C11B 45.9(5)
C7B C8B C9B C10B 85.6(3)
C7B C8B C11B C10B -82.2(4)
C7B C8B C11B C12B 167.0(4)
C7B C8B C11B C13B 41.0(5)
C8B C9B C10B C5B -87.9(3)
C8B C9B C10B C11B 27.0(3)
C9B C8B C11B C10B 27.0(3)
C9B C8B C11B C12B -83.8(4)
C9B C8B C11B C13B 150.2(4)
C9B C10B C11B C8B -27.1(3)
C9B C10B C11B C12B 84.7(4)
C9B C10B C11B C13B -147.6(4)
C10B C5B C6B C7B -7.3(5)
C11B C8B C9B C10B -27.2(3)
C14B N2B C1B Ru1B 0.4(7)
C14B N2B C1B N1B -179.6(4)
C14B N2B C3B C2B -178.1(4)
C14B C15B C16B C17B -1.6(6)
C15B C14B C19B C18B 0.5(5)
C15B C14B C19B C22B -179.5(4)
C15B C16B C17B C18B 2.0(6)
C15B C16B C17B C21B -175.5(4)
C16B C17B C18B C19B -1.1(7)
C17B C18B C19B C14B -0.1(6)
C17B C18B C19B C22B 179.9(4)
C19B C14B C15B C16B 0.4(5)
C19B C14B C15B C20B -179.4(3)
C20B C15B C16B C17B 178.1(4)
C21B C17B C18B C19B 176.4(5)
C23B C24B C25B C26B -176.6(4)
C23B C24B C29B O1B -2.9(5)
C23B C24B C29B C28B 176.5(4)
C24B C25B C26B C27B -0.5(6)
C25B C24B C29B O1B 178.3(3)
C25B C24B C29B C28B -2.4(6)
C25B C26B C27B C28B -1.0(7)
C26B C27B C28B C29B 0.8(7)
C27B C28B C29B O1B -179.9(4)
C27B C28B C29B C24B 0.9(6)
C29B O1B C30B C31B 74.7(5)
C29B O1B C30B C32B -162.8(4)
C29B C24B C25B C26B 2.2(6)
C30B O1B C29B C24B -171.7(3)
C30B O1B C29B C28B 9.0(6)
C34 O2 C35 C36 179.8(4)
C35 O2 C34 C33 176.6(4)
